data_7127804
loop_
_publ_author_name
'Edukondalu, Athukuri'
'Vagh, Sandip Sambhaji'
'Lin, Ting-Han'
'Lin, Wenwei'

_publ_section_title
;
 Construction of indeno[1,2-b]pyrroles via chemoselective
 N-acylation/cyclization/Wittig reaction sequence.
;
_journal_issue 16
_journal_name_full 'Chemical communications (Cambridge, England)'
_journal_page_first 2045
_journal_page_last 2048
_journal_paper_doi 10.1039/d0cc08184a
_journal_volume 57
_journal_year 2021
_chemical_formula_moiety 'C28 H17 Br N2 O3'
_chemical_formula_sum 'C28 H17 Br N2 O3'
_chemical_formula_weight 509.35
_space_group_IT_number 14
_space_group_name_Hall '-P 2yn'
_space_group_name_H-M_alt 'P 1 21/n 1'
_symmetry_cell_setting monoclinic
_symmetry_space_group_name_H-M 'P 1 21/n 1'
_atom_sites_solution_hydrogens geom
_atom_sites_solution_primary direct
_atom_sites_solution_secondary difmap
_audit_creation_method SHELXL-97
_audit_update_record
;
2020-06-14 deposited with the CCDC.	2021-01-12 downloaded from the CCDC.
;
_cell_angle_alpha 90.00
_cell_angle_beta 99.6680(10)
_cell_angle_gamma 90.00
_cell_formula_units_Z 8
_cell_length_a 9.9178(2)
_cell_length_b 25.0870(5)
_cell_length_c 18.0566(4)
_cell_measurement_reflns_used 9406
_cell_measurement_temperature 200(2)
_cell_measurement_theta_max 24.989
_cell_measurement_theta_min 2.346
_cell_volume 4428.82(16)
_computing_molecular_graphics 'Ortep-3 for Windows (Farrugia, 1997)'
_computing_publication_material 'WinGX publication routines (Farrugia, 2005)'
_computing_structure_refinement 'SHELXL-2014/7 (Sheldrick, 2014)'
_computing_structure_solution 'SHELXL-2014/7 (Sheldrick, 2014)'
_diffrn_ambient_temperature 200(2)
_diffrn_measured_fraction_theta_full 0.997
_diffrn_measured_fraction_theta_max 0.997
_diffrn_measurement_device_type 'D8 Venture'
_diffrn_radiation_monochromator graphite
_diffrn_radiation_source 'fine-focus sealed tube'
_diffrn_radiation_type MoK\a
_diffrn_radiation_wavelength 0.71073
_diffrn_reflns_av_R_equivalents 0.0549
_diffrn_reflns_av_sigmaI/netI 0.0284
_diffrn_reflns_limit_h_max 11
_diffrn_reflns_limit_h_min -11
_diffrn_reflns_limit_k_max 29
_diffrn_reflns_limit_k_min -29
_diffrn_reflns_limit_l_max 19
_diffrn_reflns_limit_l_min -21
_diffrn_reflns_number 77253
_diffrn_reflns_theta_full 25.03
_diffrn_reflns_theta_max 25.03
_diffrn_reflns_theta_min 2.20
_exptl_absorpt_coefficient_mu 1.891
_exptl_absorpt_correction_T_max 0.9282
_exptl_absorpt_correction_T_min 0.5829
_exptl_absorpt_correction_type multi-scan
_exptl_absorpt_process_details SADABS
_exptl_crystal_colour orange
_exptl_crystal_density_diffrn 1.528
_exptl_crystal_density_method 'not measured'
_exptl_crystal_description prism
_exptl_crystal_F_000 2064
_exptl_crystal_size_max 0.32
_exptl_crystal_size_mid 0.30
_exptl_crystal_size_min 0.04
_refine_diff_density_max 0.312
_refine_diff_density_min -0.461
_refine_diff_density_rms 0.046
_refine_ls_extinction_method none
_refine_ls_goodness_of_fit_ref 0.994
_refine_ls_hydrogen_treatment constr
_refine_ls_matrix_type full
_refine_ls_number_parameters 613
_refine_ls_number_reflns 7805
_refine_ls_number_restraints 0
_refine_ls_restrained_S_all 0.994
_refine_ls_R_factor_all 0.0465
_refine_ls_R_factor_gt 0.0326
_refine_ls_shift/su_max 0.001
_refine_ls_shift/su_mean 0.000
_refine_ls_structure_factor_coef Fsqd
_refine_ls_weighting_details 'calc w=1/[\s^2^(Fo^2^)+(0.0465P)^2^+2.0866P] where P=(Fo^2^+2Fc^2^)/3'
_refine_ls_weighting_scheme calc
_refine_ls_wR_factor_gt 0.0822
_refine_ls_wR_factor_ref 0.0900
_reflns_number_gt 6295
_reflns_number_total 7805
_reflns_threshold_expression >2sigma(I)
_cod_data_source_file d0cc08184a2.cif
_cod_data_source_block d21988
_cod_depositor_comments 'Adding full bibliography for 7127803--7127811.cif.'
_cod_original_sg_symbol_H-M 'P 21/n'
_cod_database_code 7127804

loop_
_symmetry_equiv_pos_as_xyz
'x, y, z'
'-x+1/2, y+1/2, -z+1/2'
'-x, -y, -z'
'x-1/2, -y-1/2, z-1/2'

loop_
_atom_site_label
_atom_site_type_symbol
_atom_site_fract_x
_atom_site_fract_y
_atom_site_fract_z
_atom_site_U_iso_or_equiv
_atom_site_adp_type
_atom_site_occupancy
_atom_site_symmetry_multiplicity
_atom_site_calc_flag
_atom_site_refinement_flags
_atom_site_disorder_assembly
_atom_site_disorder_group
C1 C 0.4549(2) 0.10126(8) 0.16740(13) 0.0338(5) Uani 1 1 d . . .
C2 C 0.4131(2) 0.14016(8) 0.11406(12) 0.0326(5) Uani 1 1 d . . .
H2 H 0.3961 0.1317 0.0621 0.039 Uiso 1 1 calc R . .
C3 C 0.3968(2) 0.19185(8) 0.13836(12) 0.0300(5) Uani 1 1 d . . .
H3 H 0.3673 0.2188 0.1024 0.036 Uiso 1 1 calc R . .
C4 C 0.4227(2) 0.20505(8) 0.21453(11) 0.0252(4) Uani 1 1 d . . .
C5 C 0.4632(2) 0.16456(8) 0.26639(12) 0.0301(5) Uani 1 1 d . . .
H5 H 0.4797 0.1726 0.3185 0.036 Uiso 1 1 calc R . .
C6 C 0.4799(2) 0.11286(8) 0.24317(13) 0.0339(5) Uani 1 1 d . . .
H6 H 0.5082 0.0856 0.2789 0.041 Uiso 1 1 calc R . .
C7 C 0.4059(2) 0.26040(8) 0.23929(11) 0.0252(4) Uani 1 1 d . . .
C8 C 0.4297(2) 0.30581(8) 0.19965(11) 0.0252(4) Uani 1 1 d . . .
C9 C 0.4864(2) 0.31131(8) 0.13103(11) 0.0264(5) Uani 1 1 d . . .
C10 C 0.6066(2) 0.29718(9) 0.11343(13) 0.0350(5) Uani 1 1 d . . .
H10 H 0.6821 0.2823 0.1463 0.042 Uiso 1 1 calc R . .
C11 C 0.5999(3) 0.30878(9) 0.03535(13) 0.0423(6) Uani 1 1 d . . .
H11 H 0.6700 0.3034 0.0062 0.051 Uiso 1 1 calc R . .
C12 C 0.4768(3) 0.32843(12) 0.01206(15) 0.0571(8) Uani 1 1 d . . .
H12 H 0.4436 0.3392 -0.0381 0.068 Uiso 1 1 calc R . .
C13 C 0.2867(2) 0.43124(8) 0.19583(11) 0.0244(4) Uani 1 1 d . . .
C14 C 0.3045(2) 0.48194(8) 0.15545(11) 0.0251(4) Uani 1 1 d . . .
C15 C 0.3601(3) 0.48126(9) 0.08999(13) 0.0383(6) Uani 1 1 d . . .
H15 H 0.3945 0.4490 0.0730 0.046 Uiso 1 1 calc R . .
C16 C 0.3654(3) 0.52793(10) 0.04937(15) 0.0493(7) Uani 1 1 d . . .
H16 H 0.3996 0.5274 0.0033 0.059 Uiso 1 1 calc R . .
C17 C 0.3208(3) 0.57512(10) 0.07623(16) 0.0492(7) Uani 1 1 d . . .
H17 H 0.3266 0.6072 0.0490 0.059 Uiso 1 1 calc R . .
C18 C 0.2685(3) 0.57623(9) 0.14164(15) 0.0466(6) Uani 1 1 d . . .
H18 H 0.2396 0.6090 0.1601 0.056 Uiso 1 1 calc R . .
C19 C 0.2577(3) 0.52932(8) 0.18088(14) 0.0380(6) Uani 1 1 d . . .
H19 H 0.2181 0.5298 0.2253 0.046 Uiso 1 1 calc R . .
C20 C 0.3501(2) 0.33357(8) 0.30238(11) 0.0258(4) Uani 1 1 d . . .
C21 C 0.2958(2) 0.35711(9) 0.36551(11) 0.0301(5) Uani 1 1 d . . .
C22 C 0.2736(2) 0.40825(9) 0.38790(13) 0.0356(5) Uani 1 1 d . . .
H22 H 0.2927 0.4380 0.3588 0.043 Uiso 1 1 calc R . .
C23 C 0.2221(3) 0.41530(10) 0.45491(14) 0.0475(6) Uani 1 1 d . . .
H23 H 0.2066 0.4503 0.4716 0.057 Uiso 1 1 calc R . .
C24 C 0.1937(3) 0.37231(11) 0.49683(14) 0.0557(8) Uani 1 1 d . . .
H24 H 0.1582 0.3781 0.5419 0.067 Uiso 1 1 calc R . .
C25 C 0.2160(3) 0.32042(10) 0.47435(14) 0.0542(8) Uani 1 1 d . . .
H25 H 0.1967 0.2909 0.5038 0.065 Uiso 1 1 calc R . .
C26 C 0.2666(3) 0.31278(9) 0.40848(12) 0.0362(5) Uani 1 1 d . . .
C27 C 0.3014(2) 0.26152(9) 0.37186(12) 0.0347(5) Uani 1 1 d . . .
C28 C 0.3562(2) 0.27897(8) 0.30462(11) 0.0270(5) Uani 1 1 d . . .
C29 C 0.9574(2) 0.10541(8) 0.18208(12) 0.0319(5) Uani 1 1 d . . .
C30 C 0.8313(2) 0.12150(8) 0.19605(13) 0.0346(5) Uani 1 1 d . . .
H30 H 0.7558 0.0977 0.1884 0.042 Uiso 1 1 calc R . .
C31 C 0.8161(2) 0.17281(8) 0.22138(12) 0.0325(5) Uani 1 1 d . . .
H31 H 0.7294 0.1840 0.2313 0.039 Uiso 1 1 calc R . .
C32 C 0.9254(2) 0.20828(8) 0.23260(11) 0.0243(4) Uani 1 1 d . . .
C33 C 1.0521(2) 0.18999(8) 0.21991(12) 0.0321(5) Uani 1 1 d . . .
H33 H 1.1289 0.2131 0.2291 0.039 Uiso 1 1 calc R . .
C34 C 1.0686(2) 0.13890(8) 0.19421(13) 0.0344(5) Uani 1 1 d . . .
H34 H 1.1553 0.1271 0.1851 0.041 Uiso 1 1 calc R . .
C35 C 0.9055(2) 0.26361(8) 0.25652(11) 0.0254(4) Uani 1 1 d . . .
C36 C 0.9399(2) 0.30964(8) 0.22098(11) 0.0241(4) Uani 1 1 d . . .
C37 C 0.9880(2) 0.31706(8) 0.15006(11) 0.0263(5) Uani 1 1 d . . .
C38 C 1.0872(2) 0.29572(9) 0.11785(13) 0.0371(5) Uani 1 1 d . . .
H38 H 1.1539 0.2707 0.1399 0.044 Uiso 1 1 calc R . .
C39 C 1.0739(3) 0.31765(9) 0.04390(13) 0.0402(6) Uani 1 1 d . . .
H39 H 1.1291 0.3097 0.0071 0.048 Uiso 1 1 calc R . .
C40 C 0.9699(3) 0.35103(10) 0.03697(13) 0.0424(6) Uani 1 1 d . . .
H40 H 0.9382 0.3715 -0.0068 0.051 Uiso 1 1 calc R . .
C41 C 0.7887(2) 0.43096(8) 0.20538(11) 0.0246(4) Uani 1 1 d . . .
C42 C 0.8054(2) 0.48186(8) 0.16497(11) 0.0257(4) Uani 1 1 d . . .
C43 C 0.9075(2) 0.48881(8) 0.12185(12) 0.0304(5) Uani 1 1 d . . .
H43 H 0.9745 0.4619 0.1206 0.036 Uiso 1 1 calc R . .
C44 C 0.9111(3) 0.53509(9) 0.08071(13) 0.0392(6) Uani 1 1 d . . .
H44 H 0.9793 0.5395 0.0500 0.047 Uiso 1 1 calc R . .
C45 C 0.8160(3) 0.57509(9) 0.08392(13) 0.0432(6) Uani 1 1 d . . .
H45 H 0.8193 0.6069 0.0558 0.052 Uiso 1 1 calc R . .
C46 C 0.7162(3) 0.56854(9) 0.12812(13) 0.0415(6) Uani 1 1 d . . .
H46 H 0.6522 0.5963 0.1313 0.050 Uiso 1 1 calc R . .
C47 C 0.7092(2) 0.52180(8) 0.16769(12) 0.0329(5) Uani 1 1 d . . .
H47 H 0.6387 0.5169 0.1968 0.039 Uiso 1 1 calc R . .
C48 C 0.8362(2) 0.33569(8) 0.31666(11) 0.0264(5) Uani 1 1 d . . .
C49 C 0.7634(2) 0.35783(8) 0.37420(11) 0.0282(5) Uani 1 1 d . . .
C50 C 0.7356(2) 0.40834(9) 0.39648(12) 0.0341(5) Uani 1 1 d . . .
H50 H 0.7692 0.4388 0.3741 0.041 Uiso 1 1 calc R . .
C51 C 0.6561(3) 0.41361(9) 0.45337(12) 0.0379(6) Uani 1 1 d . . .
H51 H 0.6366 0.4482 0.4701 0.045 Uiso 1 1 calc R . .
C52 C 0.6058(2) 0.36983(9) 0.48553(12) 0.0381(6) Uani 1 1 d . . .
H52 H 0.5509 0.3746 0.5234 0.046 Uiso 1 1 calc R . .
C53 C 0.6345(2) 0.31837(9) 0.46304(12) 0.0346(5) Uani 1 1 d . . .
H53 H 0.5996 0.2880 0.4850 0.041 Uiso 1 1 calc R . .
C54 C 0.7145(2) 0.31267(8) 0.40837(11) 0.0292(5) Uani 1 1 d . . .
C55 C 0.7595(2) 0.26207(8) 0.37329(11) 0.0291(5) Uani 1 1 d . . .
C56 C 0.8378(2) 0.28096(8) 0.31595(11) 0.0271(5) Uani 1 1 d . . .
Br1 Br 0.47776(3) 0.030068(10) 0.135296(17) 0.05547(10) Uani 1 1 d . . .
Br2 Br 0.97740(3) 0.035108(9) 0.145343(15) 0.04807(10) Uani 1 1 d . . .
N1 N 0.39502(17) 0.35019(6) 0.23955(9) 0.0251(4) Uani 1 1 d . . .
N2 N 0.40159(17) 0.40201(6) 0.21405(9) 0.0262(4) Uani 1 1 d . . .
H2A H 0.4813 0.4160 0.2097 0.031 Uiso 1 1 calc R . .
N3 N 0.89835(18) 0.35349(6) 0.26037(9) 0.0256(4) Uani 1 1 d . . .
N4 N 0.90630(18) 0.40625(6) 0.23810(9) 0.0248(4) Uani 1 1 d . . .
H4 H 0.9850 0.4233 0.2449 0.030 Uiso 1 1 calc R . .
O1 O 0.40347(19) 0.33126(8) 0.06927(10) 0.0563(5) Uani 1 1 d . . .
O2 O 0.17742(15) 0.41752(6) 0.21260(9) 0.0351(4) Uani 1 1 d . . .
O3 O 0.2858(2) 0.21650(6) 0.39429(9) 0.0470(5) Uani 1 1 d . . .
O4 O 0.91354(17) 0.35228(6) 0.10109(9) 0.0423(4) Uani 1 1 d . . .
O5 O 0.67681(15) 0.41291(6) 0.21113(9) 0.0349(4) Uani 1 1 d . . .
O6 O 0.73221(18) 0.21677(6) 0.39007(9) 0.0402(4) Uani 1 1 d . . .

loop_
_atom_site_aniso_label
_atom_site_aniso_U_11
_atom_site_aniso_U_22
_atom_site_aniso_U_33
_atom_site_aniso_U_23
_atom_site_aniso_U_13
_atom_site_aniso_U_12
C1 0.0262(13) 0.0226(11) 0.0539(14) -0.0020(10) 0.0103(10) -0.0023(9)
C2 0.0291(13) 0.0323(12) 0.0367(12) -0.0034(9) 0.0061(10) -0.0011(10)
C3 0.0275(12) 0.0282(11) 0.0348(11) 0.0045(9) 0.0064(9) 0.0015(9)
C4 0.0186(11) 0.0253(10) 0.0332(11) 0.0036(8) 0.0091(9) 0.0001(8)
C5 0.0295(13) 0.0272(11) 0.0343(11) 0.0056(9) 0.0077(9) -0.0019(9)
C6 0.0305(13) 0.0258(11) 0.0459(13) 0.0083(9) 0.0075(10) -0.0006(9)
C7 0.0222(11) 0.0238(10) 0.0303(10) 0.0048(8) 0.0061(9) 0.0011(8)
C8 0.0213(11) 0.0246(10) 0.0309(10) 0.0030(8) 0.0077(9) 0.0008(8)
C9 0.0280(12) 0.0210(10) 0.0311(11) 0.0049(8) 0.0074(9) 0.0004(9)
C10 0.0278(13) 0.0381(12) 0.0411(12) 0.0050(10) 0.0119(10) 0.0050(10)
C11 0.0542(18) 0.0346(13) 0.0462(14) 0.0006(10) 0.0319(13) -0.0024(12)
C12 0.060(2) 0.078(2) 0.0362(14) 0.0200(13) 0.0168(13) 0.0007(16)
C13 0.0207(12) 0.0233(10) 0.0299(10) 0.0005(8) 0.0065(9) -0.0012(8)
C14 0.0189(11) 0.0240(10) 0.0319(11) 0.0030(8) 0.0031(9) -0.0008(8)
C15 0.0446(15) 0.0336(12) 0.0401(13) 0.0068(10) 0.0168(11) 0.0083(11)
C16 0.0467(17) 0.0553(16) 0.0509(15) 0.0251(12) 0.0223(13) 0.0112(13)
C17 0.0347(15) 0.0372(14) 0.0762(19) 0.0296(13) 0.0103(13) 0.0028(11)
C18 0.0464(16) 0.0258(12) 0.0681(17) 0.0042(11) 0.0108(14) 0.0051(11)
C19 0.0405(15) 0.0303(12) 0.0462(14) 0.0018(10) 0.0162(11) 0.0044(10)
C20 0.0223(11) 0.0276(11) 0.0286(10) 0.0044(8) 0.0071(9) 0.0000(9)
C21 0.0278(13) 0.0330(12) 0.0303(11) -0.0003(9) 0.0070(9) -0.0012(9)
C22 0.0381(14) 0.0310(12) 0.0389(12) 0.0014(10) 0.0101(10) 0.0014(10)
C23 0.0612(18) 0.0411(14) 0.0432(14) -0.0066(11) 0.0171(13) 0.0077(13)
C24 0.081(2) 0.0519(16) 0.0427(14) -0.0061(12) 0.0347(15) 0.0025(15)
C25 0.084(2) 0.0446(15) 0.0425(14) 0.0028(12) 0.0337(14) -0.0041(14)
C26 0.0432(15) 0.0331(12) 0.0355(12) 0.0015(9) 0.0154(11) -0.0035(11)
C27 0.0392(14) 0.0346(13) 0.0322(12) 0.0042(9) 0.0118(10) -0.0026(10)
C28 0.0279(12) 0.0246(10) 0.0299(11) 0.0033(8) 0.0085(9) 0.0005(9)
C29 0.0407(14) 0.0213(10) 0.0344(12) 0.0000(9) 0.0085(10) 0.0006(10)
C30 0.0306(13) 0.0281(11) 0.0461(13) 0.0003(10) 0.0091(10) -0.0058(10)
C31 0.0267(13) 0.0280(11) 0.0450(13) 0.0027(9) 0.0120(10) 0.0005(9)
C32 0.0263(12) 0.0214(10) 0.0260(10) 0.0036(8) 0.0069(9) 0.0005(9)
C33 0.0247(12) 0.0255(11) 0.0471(13) 0.0005(9) 0.0091(10) -0.0020(9)
C34 0.0291(13) 0.0279(11) 0.0486(13) 0.0001(10) 0.0137(11) 0.0037(10)
C35 0.0225(12) 0.0246(10) 0.0299(11) 0.0034(8) 0.0069(9) 0.0010(8)
C36 0.0187(11) 0.0219(10) 0.0332(11) 0.0014(8) 0.0088(9) 0.0023(8)
C37 0.0265(12) 0.0203(10) 0.0338(11) 0.0042(8) 0.0096(9) -0.0010(9)
C38 0.0365(14) 0.0355(12) 0.0437(13) 0.0099(10) 0.0196(11) 0.0113(10)
C39 0.0505(16) 0.0349(12) 0.0428(13) 0.0005(10) 0.0297(12) -0.0010(12)
C40 0.0477(16) 0.0481(14) 0.0338(12) 0.0134(11) 0.0137(11) -0.0015(12)
C41 0.0228(12) 0.0224(10) 0.0302(11) -0.0011(8) 0.0088(9) -0.0002(9)
C42 0.0267(12) 0.0205(10) 0.0292(10) 0.0008(8) 0.0028(9) -0.0014(9)
C43 0.0292(13) 0.0270(11) 0.0366(12) 0.0024(9) 0.0101(10) -0.0005(9)
C44 0.0441(15) 0.0358(13) 0.0401(13) 0.0071(10) 0.0139(11) -0.0075(11)
C45 0.0573(18) 0.0289(12) 0.0422(13) 0.0116(10) 0.0047(12) -0.0005(12)
C46 0.0459(16) 0.0297(13) 0.0475(14) 0.0072(10) 0.0039(12) 0.0116(11)
C47 0.0333(13) 0.0295(11) 0.0371(12) 0.0022(9) 0.0091(10) 0.0046(10)
C48 0.0263(12) 0.0232(10) 0.0319(11) 0.0024(8) 0.0114(9) 0.0005(9)
C49 0.0268(12) 0.0294(11) 0.0297(11) 0.0037(8) 0.0088(9) 0.0020(9)
C50 0.0389(14) 0.0293(11) 0.0362(12) 0.0035(9) 0.0123(10) 0.0048(10)
C51 0.0426(15) 0.0371(13) 0.0357(12) -0.0012(10) 0.0114(11) 0.0116(11)
C52 0.0404(15) 0.0467(14) 0.0305(11) 0.0007(10) 0.0154(10) 0.0085(11)
C53 0.0361(14) 0.0399(13) 0.0298(11) 0.0066(9) 0.0116(10) 0.0003(10)
C54 0.0294(13) 0.0320(11) 0.0274(10) 0.0023(9) 0.0082(9) 0.0002(9)
C55 0.0302(13) 0.0299(12) 0.0279(11) 0.0047(9) 0.0068(9) -0.0012(9)
C56 0.0282(12) 0.0239(10) 0.0309(11) 0.0043(8) 0.0100(9) -0.0007(9)
Br1 0.0634(2) 0.02587(14) 0.0763(2) -0.01055(12) 0.00938(15) 0.00275(12)
Br2 0.0625(2) 0.02483(13) 0.05858(17) -0.00933(10) 0.01506(14) 0.00042(11)
N1 0.0221(10) 0.0207(8) 0.0341(9) 0.0055(7) 0.0091(7) 0.0013(7)
N2 0.0200(10) 0.0190(8) 0.0418(10) 0.0082(7) 0.0118(8) -0.0003(7)
N3 0.0252(10) 0.0189(8) 0.0356(9) 0.0040(7) 0.0133(8) 0.0012(7)
N4 0.0211(10) 0.0170(8) 0.0380(9) 0.0042(7) 0.0099(8) -0.0026(7)
O1 0.0434(11) 0.0825(14) 0.0454(10) 0.0297(9) 0.0143(9) 0.0167(10)
O2 0.0209(9) 0.0353(8) 0.0514(9) 0.0101(7) 0.0127(7) 0.0017(7)
O3 0.0742(13) 0.0294(9) 0.0444(9) 0.0086(7) 0.0297(9) -0.0027(8)
O4 0.0381(10) 0.0475(10) 0.0449(9) 0.0179(8) 0.0171(8) 0.0141(8)
O5 0.0195(8) 0.0321(8) 0.0552(10) 0.0073(7) 0.0122(7) -0.0012(7)
O6 0.0565(11) 0.0281(8) 0.0405(9) 0.0054(7) 0.0209(8) -0.0073(8)

loop_
_atom_type_symbol
_atom_type_description
_atom_type_scat_dispersion_real
_atom_type_scat_dispersion_imag
_atom_type_scat_source
C C 0.0033 0.0016 'International Tables Vol C Tables 4.2.6.8 and 6.1.1.4'
H H 0.0000 0.0000 'International Tables Vol C Tables 4.2.6.8 and 6.1.1.4'
Br Br -0.2901 2.4595 'International Tables Vol C Tables 4.2.6.8 and 6.1.1.4'
N N 0.0061 0.0033 'International Tables Vol C Tables 4.2.6.8 and 6.1.1.4'
O O 0.0106 0.0060 'International Tables Vol C Tables 4.2.6.8 and 6.1.1.4'

loop_
_geom_angle_atom_site_label_1
_geom_angle_atom_site_label_2
_geom_angle_atom_site_label_3
_geom_angle
_geom_angle_site_symmetry_1
_geom_angle_site_symmetry_3
_geom_angle_publ_flag
C6 C1 C2 121.6(2) . . ?
C6 C1 Br1 119.29(16) . . ?
C2 C1 Br1 119.12(17) . . ?
C3 C2 C1 118.4(2) . . ?
C3 C2 H2 120.8 . . ?
C1 C2 H2 120.8 . . ?
C2 C3 C4 121.43(19) . . ?
C2 C3 H3 119.3 . . ?
C4 C3 H3 119.3 . . ?
C3 C4 C5 118.26(19) . . ?
C3 C4 C7 120.65(18) . . ?
C5 C4 C7 121.08(18) . . ?
C6 C5 C4 121.1(2) . . ?
C6 C5 H5 119.5 . . ?
C4 C5 H5 119.5 . . ?
C5 C6 C1 119.2(2) . . ?
C5 C6 H6 120.4 . . ?
C1 C6 H6 120.4 . . ?
C8 C7 C28 105.67(17) . . ?
C8 C7 C4 125.36(18) . . ?
C28 C7 C4 128.89(17) . . ?
C7 C8 N1 108.07(17) . . ?
C7 C8 C9 130.01(18) . . ?
N1 C8 C9 121.85(17) . . ?
C10 C9 O1 110.09(19) . . ?
C10 C9 C8 132.0(2) . . ?
O1 C9 C8 117.75(18) . . ?
C9 C10 C11 106.6(2) . . ?
C9 C10 H10 126.7 . . ?
C11 C10 H10 126.7 . . ?
C12 C11 C10 106.2(2) . . ?
C12 C11 H11 126.9 . . ?
C10 C11 H11 126.9 . . ?
C11 C12 O1 111.2(2) . . ?
C11 C12 H12 124.4 . . ?
O1 C12 H12 124.4 . . ?
O2 C13 N2 122.30(18) . . ?
O2 C13 C14 122.99(18) . . ?
N2 C13 C14 114.70(17) . . ?
C19 C14 C15 119.9(2) . . ?
C19 C14 C13 119.79(18) . . ?
C15 C14 C13 120.23(18) . . ?
C16 C15 C14 119.8(2) . . ?
C16 C15 H15 120.1 . . ?
C14 C15 H15 120.1 . . ?
C17 C16 C15 119.7(2) . . ?
C17 C16 H16 120.1 . . ?
C15 C16 H16 120.1 . . ?
C18 C17 C16 120.8(2) . . ?
C18 C17 H17 119.6 . . ?
C16 C17 H17 119.6 . . ?
C17 C18 C19 119.8(2) . . ?
C17 C18 H18 120.1 . . ?
C19 C18 H18 120.1 . . ?
C14 C19 C18 120.1(2) . . ?
C14 C19 H19 120.0 . . ?
C18 C19 H19 120.0 . . ?
N1 C20 C28 108.28(17) . . ?
N1 C20 C21 138.14(19) . . ?
C28 C20 C21 113.56(17) . . ?
C22 C21 C26 121.0(2) . . ?
C22 C21 C20 134.7(2) . . ?
C26 C21 C20 104.25(18) . . ?
C21 C22 C23 118.1(2) . . ?
C21 C22 H22 120.9 . . ?
C23 C22 H22 120.9 . . ?
C24 C23 C22 121.0(2) . . ?
C24 C23 H23 119.5 . . ?
C22 C23 H23 119.5 . . ?
C23 C24 C25 121.1(2) . . ?
C23 C24 H24 119.5 . . ?
C25 C24 H24 119.5 . . ?
C26 C25 C24 118.7(2) . . ?
C26 C25 H25 120.7 . . ?
C24 C25 H25 120.7 . . ?
C25 C26 C21 120.1(2) . . ?
C25 C26 C27 129.6(2) . . ?
C21 C26 C27 110.26(18) . . ?
O3 C27 C28 129.2(2) . . ?
O3 C27 C26 126.29(19) . . ?
C28 C27 C26 104.47(18) . . ?
C20 C28 C7 108.68(17) . . ?
C20 C28 C27 107.44(18) . . ?
C7 C28 C27 143.75(19) . . ?
C34 C29 C30 121.4(2) . . ?
C34 C29 Br2 119.55(17) . . ?
C30 C29 Br2 119.07(17) . . ?
C29 C30 C31 119.1(2) . . ?
C29 C30 H30 120.4 . . ?
C31 C30 H30 120.4 . . ?
C30 C31 C32 121.2(2) . . ?
C30 C31 H31 119.4 . . ?
C32 C31 H31 119.4 . . ?
C33 C32 C31 117.92(19) . . ?
C33 C32 C35 121.76(18) . . ?
C31 C32 C35 120.31(19) . . ?
C34 C33 C32 121.4(2) . . ?
C34 C33 H33 119.3 . . ?
C32 C33 H33 119.3 . . ?
C29 C34 C33 118.9(2) . . ?
C29 C34 H34 120.5 . . ?
C33 C34 H34 120.5 . . ?
C36 C35 C56 106.07(17) . . ?
C36 C35 C32 126.17(17) . . ?
C56 C35 C32 127.57(17) . . ?
C35 C36 N3 107.45(16) . . ?
C35 C36 C37 130.99(18) . . ?
N3 C36 C37 120.83(17) . . ?
C38 C37 O4 109.44(18) . . ?
C38 C37 C36 135.0(2) . . ?
O4 C37 C36 115.44(17) . . ?
C37 C38 C39 107.1(2) . . ?
C37 C38 H38 126.5 . . ?
C39 C38 H38 126.5 . . ?
C40 C39 C38 106.3(2) . . ?
C40 C39 H39 126.8 . . ?
C38 C39 H39 126.8 . . ?
C39 C40 O4 111.0(2) . . ?
C39 C40 H40 124.5 . . ?
O4 C40 H40 124.5 . . ?
O5 C41 N4 121.24(18) . . ?
O5 C41 C42 122.45(19) . . ?
N4 C41 C42 116.28(17) . . ?
C43 C42 C47 119.92(19) . . ?
C43 C42 C41 122.19(18) . . ?
C47 C42 C41 117.77(19) . . ?
C44 C43 C42 119.6(2) . . ?
C44 C43 H43 120.2 . . ?
C42 C43 H43 120.2 . . ?
C43 C44 C45 120.4(2) . . ?
C43 C44 H44 119.8 . . ?
C45 C44 H44 119.8 . . ?
C46 C45 C44 119.8(2) . . ?
C46 C45 H45 120.1 . . ?
C44 C45 H45 120.1 . . ?
C47 C46 C45 120.2(2) . . ?
C47 C46 H46 119.9 . . ?
C45 C46 H46 119.9 . . ?
C46 C47 C42 120.0(2) . . ?
C46 C47 H47 120.0 . . ?
C42 C47 H47 120.0 . . ?
N3 C48 C56 108.43(17) . . ?
N3 C48 C49 138.38(18) . . ?
C56 C48 C49 113.10(17) . . ?
C50 C49 C54 120.80(19) . . ?
C50 C49 C48 134.67(19) . . ?
C54 C49 C48 104.51(18) . . ?
C49 C50 C51 117.9(2) . . ?
C49 C50 H50 121.1 . . ?
C51 C50 H50 121.1 . . ?
C52 C51 C50 121.5(2) . . ?
C52 C51 H51 119.2 . . ?
C50 C51 H51 119.2 . . ?
C51 C52 C53 120.6(2) . . ?
C51 C52 H52 119.7 . . ?
C53 C52 H52 119.7 . . ?
C54 C53 C52 118.4(2) . . ?
C54 C53 H53 120.8 . . ?
C52 C53 H53 120.8 . . ?
C53 C54 C49 120.8(2) . . ?
C53 C54 C55 129.22(19) . . ?
C49 C54 C55 109.96(17) . . ?
O6 C55 C56 129.8(2) . . ?
O6 C55 C54 125.65(18) . . ?
C56 C55 C54 104.53(17) . . ?
C48 C56 C35 108.66(17) . . ?
C48 C56 C55 107.86(17) . . ?
C35 C56 C55 143.25(19) . . ?
C20 N1 N2 127.52(16) . . ?
C20 N1 C8 109.29(16) . . ?
N2 N1 C8 123.12(16) . . ?
C13 N2 N1 120.44(16) . . ?
C13 N2 H2A 119.8 . . ?
N1 N2 H2A 119.8 . . ?
C48 N3 N4 126.04(16) . . ?
C48 N3 C36 109.34(16) . . ?
N4 N3 C36 124.20(15) . . ?
C41 N4 N3 118.16(16) . . ?
C41 N4 H4 120.9 . . ?
N3 N4 H4 120.9 . . ?
C12 O1 C9 106.0(2) . . ?
C40 O4 C37 106.16(17) . . ?

loop_
_geom_bond_atom_site_label_1
_geom_bond_atom_site_label_2
_geom_bond_distance
_geom_bond_site_symmetry_2
_geom_bond_publ_flag
C1 C6 1.380(3) . ?
C1 C2 1.385(3) . ?
C1 Br1 1.903(2) . ?
C2 C3 1.387(3) . ?
C2 H2 0.9500 . ?
C3 C4 1.396(3) . ?
C3 H3 0.9500 . ?
C4 C5 1.394(3) . ?
C4 C7 1.477(3) . ?
C5 C6 1.381(3) . ?
C5 H5 0.9500 . ?
C6 H6 0.9500 . ?
C7 C8 1.386(3) . ?
C7 C28 1.431(3) . ?
C8 N1 1.400(3) . ?
C8 C9 1.451(3) . ?
C9 C10 1.333(3) . ?
C9 O1 1.365(3) . ?
C10 C11 1.430(3) . ?
C10 H10 0.9500 . ?
C11 C12 1.318(4) . ?
C11 H11 0.9500 . ?
C12 O1 1.361(3) . ?
C12 H12 0.9500 . ?
C13 O2 1.222(2) . ?
C13 N2 1.349(3) . ?
C13 C14 1.491(3) . ?
C14 C19 1.382(3) . ?
C14 C15 1.386(3) . ?
C15 C16 1.387(3) . ?
C15 H15 0.9500 . ?
C16 C17 1.380(4) . ?
C16 H16 0.9500 . ?
C17 C18 1.368(4) . ?
C17 H17 0.9500 . ?
C18 C19 1.387(3) . ?
C18 H18 0.9500 . ?
C19 H19 0.9500 . ?
C20 N1 1.352(2) . ?
C20 C28 1.371(3) . ?
C20 C21 1.465(3) . ?
C21 C22 1.374(3) . ?
C21 C26 1.413(3) . ?
C22 C23 1.401(3) . ?
C22 H22 0.9500 . ?
C23 C24 1.374(4) . ?
C23 H23 0.9500 . ?
C24 C25 1.392(3) . ?
C24 H24 0.9500 . ?
C25 C26 1.380(3) . ?
C25 H25 0.9500 . ?
C26 C27 1.512(3) . ?
C27 O3 1.219(3) . ?
C27 C28 1.477(3) . ?
C29 C34 1.375(3) . ?
C29 C30 1.377(3) . ?
C29 Br2 1.906(2) . ?
C30 C31 1.383(3) . ?
C30 H30 0.9500 . ?
C31 C32 1.391(3) . ?
C31 H31 0.9500 . ?
C32 C33 1.392(3) . ?
C32 C35 1.477(3) . ?
C33 C34 1.382(3) . ?
C33 H33 0.9500 . ?
C34 H34 0.9500 . ?
C35 C36 1.391(3) . ?
C35 C56 1.426(3) . ?
C36 N3 1.409(2) . ?
C36 C37 1.452(3) . ?
C37 C38 1.336(3) . ?
C37 O4 1.374(2) . ?
C38 C39 1.430(3) . ?
C38 H38 0.9500 . ?
C39 C40 1.319(3) . ?
C39 H39 0.9500 . ?
C40 O4 1.368(3) . ?
C40 H40 0.9500 . ?
C41 O5 1.219(2) . ?
C41 N4 1.365(3) . ?
C41 C42 1.494(3) . ?
C42 C43 1.388(3) . ?
C42 C47 1.390(3) . ?
C43 C44 1.382(3) . ?
C43 H43 0.9500 . ?
C44 C45 1.385(3) . ?
C44 H44 0.9500 . ?
C45 C46 1.381(3) . ?
C45 H45 0.9500 . ?
C46 C47 1.381(3) . ?
C46 H46 0.9500 . ?
C47 H47 0.9500 . ?
C48 N3 1.350(2) . ?
C48 C56 1.373(3) . ?
C48 C49 1.470(3) . ?
C49 C50 1.371(3) . ?
C49 C54 1.414(3) . ?
C50 C51 1.402(3) . ?
C50 H50 0.9500 . ?
C51 C52 1.375(3) . ?
C51 H51 0.9500 . ?
C52 C53 1.397(3) . ?
C52 H52 0.9500 . ?
C53 C54 1.374(3) . ?
C53 H53 0.9500 . ?
C54 C55 1.519(3) . ?
C55 O6 1.218(3) . ?
C55 C56 1.473(3) . ?
N1 N2 1.384(2) . ?
N2 H2A 0.8800 . ?
N3 N4 1.389(2) . ?
N4 H4 0.8800 . ?
